data_4512761
loop_
_publ_author_name
'Mei, Lei'
'Wang, Cong-zhi'
'Wang, Lin'
'Zhao, Yu-liang'
'Chai, Zhi-fang'
'Shi, Wei-qun'

_publ_section_title
;
 Halogen Bonded Three-Dimensional Uranyl--Organic Compounds with
 Unprecedented Halogen--Halogen Interactions and Structure Diversity upon
 Variation of Halogen Substitution
;
_journal_issue 3
_journal_name_full 'Crystal Growth &amp; Design'
_journal_page_first 1395
_journal_paper_doi 10.1021/cg501783d
_journal_volume 15
_journal_year 2015
_chemical_formula_sum 'C11 H6 Cl4 N2 O5 U'
_chemical_formula_weight 626.01
_chemical_name_systematic
; 
 ? 
;
_space_group_IT_number 73
_symmetry_cell_setting orthorhombic
_symmetry_space_group_name_Hall '-I 2b 2c'
_symmetry_space_group_name_H-M 'I b c a'
_atom_sites_solution_hydrogens geom
_atom_sites_solution_primary direct
_atom_sites_solution_secondary difmap
_audit_creation_method SHELXL-97
_cell_angle_alpha 90.00
_cell_angle_beta 90.00
_cell_angle_gamma 90.00
_cell_formula_units_Z 8
_cell_length_a 8.2621(6)
_cell_length_b 19.3780(15)
_cell_length_c 21.87(2)
_cell_measurement_temperature 293(2)
_cell_volume 3501(3)
_computing_structure_refinement 'SHELXL-97 (Sheldrick, 1997)'
_computing_structure_solution 'SHELXS-97 (Sheldrick, 1990)'
_diffrn_ambient_temperature 293(2)
_diffrn_measured_fraction_theta_full 0.997
_diffrn_measured_fraction_theta_max 0.997
_diffrn_radiation_monochromator graphite
_diffrn_radiation_source 'fine-focus sealed tube'
_diffrn_radiation_type MoK\a
_diffrn_radiation_wavelength 0.71073
_diffrn_reflns_av_R_equivalents 0.0751
_diffrn_reflns_av_sigmaI/netI 0.0320
_diffrn_reflns_limit_h_max 9
_diffrn_reflns_limit_h_min -9
_diffrn_reflns_limit_k_max 23
_diffrn_reflns_limit_k_min -23
_diffrn_reflns_limit_l_max 25
_diffrn_reflns_limit_l_min -24
_diffrn_reflns_number 14256
_diffrn_reflns_theta_full 25.10
_diffrn_reflns_theta_max 25.10
_diffrn_reflns_theta_min 3.26
_exptl_absorpt_coefficient_mu 9.901
_exptl_crystal_colour brown
_exptl_crystal_density_diffrn 2.375
_exptl_crystal_density_method 'not measured'
_exptl_crystal_description block
_exptl_crystal_F_000 2288
_refine_diff_density_max 1.837
_refine_diff_density_min -3.173
_refine_diff_density_rms 0.350
_refine_ls_extinction_method none
_refine_ls_goodness_of_fit_ref 1.183
_refine_ls_hydrogen_treatment mixed
_refine_ls_matrix_type full
_refine_ls_number_parameters 107
_refine_ls_number_reflns 1558
_refine_ls_number_restraints 1
_refine_ls_restrained_S_all 1.184
_refine_ls_R_factor_all 0.0557
_refine_ls_R_factor_gt 0.0445
_refine_ls_shift/su_max 0.001
_refine_ls_shift/su_mean 0.000
_refine_ls_structure_factor_coef Fsqd
_refine_ls_weighting_details 'calc w=1/[\s^2^(Fo^2^)+(0.0731P)^2^+100.3361P] where P=(Fo^2^+2Fc^2^)/3'
_refine_ls_weighting_scheme calc
_refine_ls_wR_factor_gt 0.1271
_refine_ls_wR_factor_ref 0.1530
_reflns_number_gt 1246
_reflns_number_total 1558
_reflns_threshold_expression >2sigma(I)
_cod_data_source_file cg501783d_si_002.cif
_cod_data_source_block U_3,5-DCPCA
_cod_depositor_comments 'Adding full bibliography for 4512755--4512762.cif.'
_cod_original_cell_volume 3502(3)
_cod_original_sg_symbol_H-M Ibca
_cod_database_code 4512761

loop_
_symmetry_equiv_pos_as_xyz
'x, y, z'
'-x, -y+1/2, z'
'x, -y, -z+1/2'
'-x+1/2, y, -z'
'x+1/2, y+1/2, z+1/2'
'-x+1/2, -y+1, z+1/2'
'x+1/2, -y+1/2, -z+1'
'-x+1, y+1/2, -z+1/2'
'-x, -y, -z'
'x, y-1/2, -z'
'-x, y, z-1/2'
'x-1/2, -y, z'
'-x+1/2, -y+1/2, -z+1/2'
'x+1/2, y, -z+1/2'
'-x+1/2, y+1/2, z'
'x, -y+1/2, z+1/2'

loop_
_atom_site_label
_atom_site_type_symbol
_atom_site_fract_x
_atom_site_fract_y
_atom_site_fract_z
_atom_site_U_iso_or_equiv
_atom_site_adp_type
_atom_site_occupancy
_atom_site_symmetry_multiplicity
_atom_site_calc_flag
_atom_site_refinement_flags
U1 U 0.5000 0.2500 0.52894(2) 0.0196(3) Uani 1 2 d S
Cl1 Cl 0.4160(6) 0.36893(19) 0.7479(2) 0.0695(12) Uani 1 1 d .
C2 C 0.5000 0.2500 0.7488(8) 0.026(3) Uiso 1 2 d SD
C1 C 0.5000 0.2500 0.6781(9) 0.049(6) Uani 1 2 d SD
O2 O 0.3758(11) 0.2319(6) 0.6436(4) 0.049(2) Uani 1 1 d .
C3 C 0.4666(16) 0.3021(7) 0.7904(6) 0.035(3) Uani 1 1 d .
O3 O 0.4263(11) 0.3254(4) 0.5276(4) 0.039(2) Uani 1 1 d .
O1 O 0.7500 0.2870(5) 0.5000 0.032(3) Uani 1 2 d S
N2 N 0.7500 0.4108(8) 0.5000 0.073(6) Uani 1 2 d S
H2 H 0.7500 0.3665 0.5000 0.088 Uiso 1 2 calc SR
Cl2 Cl 0.6330(7) 0.5413(2) 0.6345(3) 0.0980(18) Uani 1 1 d .
C6 C 0.701(2) 0.5048(8) 0.5560(11) 0.078(5) Uani 1 1 d .
C5 C 0.700(2) 0.4408(8) 0.5537(11) 0.085(6) Uani 1 1 d .
H5 H 0.6672 0.4143 0.5869 0.102 Uiso 1 1 calc R
C7 C 0.7500 0.5363(12) 0.5000 0.094(11) Uani 1 2 d S
N1 N 0.5000 0.2500 0.8968(7) 0.022(3) Uani 1 2 d S
C4 C 0.4693(14) 0.3004(6) 0.8605(6) 0.031(3) Uani 1 1 d .
H4 H 0.4451 0.3421 0.8795 0.038 Uiso 1 1 calc R
H7 H 0.7500 0.586(13) 0.5000 0.07(7) Uiso 1 2 d S

loop_
_atom_site_aniso_label
_atom_site_aniso_U_11
_atom_site_aniso_U_22
_atom_site_aniso_U_33
_atom_site_aniso_U_23
_atom_site_aniso_U_13
_atom_site_aniso_U_12
U1 0.0211(4) 0.0207(4) 0.0171(4) 0.000 0.000 0.00024(18)
Cl1 0.102(3) 0.0505(19) 0.056(2) 0.0237(19) -0.006(3) 0.011(2)
C1 0.028(10) 0.045(11) 0.073(18) 0.000 0.000 0.001(7)
O2 0.031(5) 0.080(6) 0.036(5) 0.004(5) -0.018(4) -0.018(5)
C3 0.037(6) 0.039(7) 0.028(7) 0.005(5) 0.011(5) -0.002(5)
O3 0.034(5) 0.022(4) 0.061(6) -0.008(3) -0.001(4) 0.005(4)
O1 0.029(6) 0.014(5) 0.055(8) 0.000 0.001(5) 0.000
N2 0.091(15) 0.020(8) 0.109(17) 0.000 0.027(13) 0.000
Cl2 0.110(4) 0.0391(19) 0.145(5) -0.050(3) -0.019(3) 0.024(2)
C6 0.066(10) 0.034(8) 0.134(17) -0.011(10) -0.021(12) 0.006(7)
C5 0.080(13) 0.032(8) 0.143(19) -0.003(10) -0.004(13) 0.008(8)
C7 0.062(16) 0.025(11) 0.20(4) 0.000 -0.03(2) 0.000
N1 0.018(7) 0.028(7) 0.020(7) 0.000 0.000 0.000(4)
C4 0.039(6) 0.030(5) 0.025(6) -0.002(5) -0.006(5) -0.005(5)

loop_
_atom_type_symbol
_atom_type_description
_atom_type_scat_dispersion_real
_atom_type_scat_dispersion_imag
_atom_type_scat_source
C C 0.0033 0.0016 'International Tables Vol C Tables 4.2.6.8 and 6.1.1.4'
H H 0.0000 0.0000 'International Tables Vol C Tables 4.2.6.8 and 6.1.1.4'
N N 0.0061 0.0033 'International Tables Vol C Tables 4.2.6.8 and 6.1.1.4'
O O 0.0106 0.0060 'International Tables Vol C Tables 4.2.6.8 and 6.1.1.4'
Cl Cl 0.1484 0.1585 'International Tables Vol C Tables 4.2.6.8 and 6.1.1.4'
U U -9.6767 9.6646 'International Tables Vol C Tables 4.2.6.8 and 6.1.1.4'

loop_
_geom_angle_atom_site_label_1
_geom_angle_atom_site_label_2
_geom_angle_atom_site_label_3
_geom_angle
_geom_angle_site_symmetry_1
_geom_angle_site_symmetry_3
O3 U1 O3 177.8(6) . 2_655
O3 U1 O1 86.3(4) . 2_655
O3 U1 O1 93.1(4) 2_655 2_655
O3 U1 O1 93.1(4) . .
O3 U1 O1 86.3(4) 2_655 .
O1 U1 O1 147.71(6) 2_655 .
O3 U1 O2 92.5(4) . 2_655
O3 U1 O2 89.5(4) 2_655 2_655
O1 U1 O2 129.53(18) 2_655 2_655
O1 U1 O2 82.76(18) . 2_655
O3 U1 O2 89.5(4) . .
O3 U1 O2 92.5(4) 2_655 .
O1 U1 O2 82.76(18) 2_655 .
O1 U1 O2 129.53(18) . .
O2 U1 O2 46.8(4) 2_655 .
O3 U1 N1 88.9(3) . 11_655
O3 U1 N1 88.9(3) 2_655 11_655
O1 U1 N1 73.85(3) 2_655 11_655
O1 U1 N1 73.85(3) . 11_655
O2 U1 N1 156.62(18) 2_655 11_655
O2 U1 N1 156.62(18) . 11_655
C3 C2 C3 97.9(15) . 2_655
C3 C2 C1 131.0(8) . .
C3 C2 C1 131.0(8) 2_655 .
O2 C1 O2 110.3(17) . 2_655
O2 C1 C2 124.9(8) . .
O2 C1 C2 124.9(8) 2_655 .
C1 O2 U1 101.5(9) . .
C2 C3 C4 129.7(12) . .
C2 C3 Cl1 104.6(10) . .
C4 C3 Cl1 125.8(10) . .
U1 O1 U1 143.3(4) . 7
C5 N2 C5 130(2) 4_656 .
C5 C6 C7 113(2) . .
C5 C6 Cl2 113.5(19) . .
C7 C6 Cl2 133.3(12) . .
C6 C5 N2 117(2) . .
C6 C7 C6 129(2) 4_656 .
C4 N1 C4 103.6(15) . 2_655
C4 N1 U1 128.2(8) . 11_656
C4 N1 U1 128.2(8) 2_655 11_656
N1 C4 C3 129.6(12) . .
N1 C4 C4 38.2(8) . 2_655
C3 C4 C4 91.4(7) . 2_655

loop_
_geom_bond_atom_site_label_1
_geom_bond_atom_site_label_2
_geom_bond_distance
_geom_bond_site_symmetry_2
U1 O3 1.583(8) .
U1 O3 1.583(8) 2_655
U1 O1 2.276(3) 2_655
U1 O1 2.276(3) .
U1 O2 2.732(10) 2_655
U1 O2 2.732(10) .
U1 N1 2.891(15) 11_655
Cl1 C3 1.649(13) .
C2 C3 1.387(18) .
C2 C3 1.387(18) 2_655
C2 C1 1.546(18) .
C1 O2 1.322(14) .
C1 O2 1.322(14) 2_655
C3 C4 1.533(17) .
O1 U1 2.276(3) 7
N2 C5 1.37(2) 4_656
N2 C5 1.37(2) .
Cl2 C6 1.94(2) .
C6 C5 1.24(2) .
C6 C7 1.43(2) .
C7 C6 1.43(2) 4_656
N1 C4 1.284(15) .
N1 C4 1.284(15) 2_655
N1 U1 2.891(15) 11_656
C4 C4 2.02(2) 2_655
